data_1552610
loop_
_publ_author_name
'Cai, Runlin'
'Jiang, Hongming'
'Mo, Yaling'
'Guo, Huixian'
'Li, Chunyuan'
'Long, Yuhua'
'Zang, Zhenming'
'She, Zhigang'

_publ_section_title
;
 Ophiobolin-Type Sesterterpenoids from the Mangrove Endophytic Fungus
 <i>Aspergillus</i> sp. ZJ-68.
;
_journal_issue 8
_journal_name_full 'Journal of natural products'
_journal_page_first 2268
_journal_page_last 2278
_journal_paper_doi 10.1021/acs.jnatprod.9b00462
_journal_volume 82
_journal_year 2019
_chemical_absolute_configuration ad
_chemical_formula_moiety 'C25 H34 O3'
_chemical_formula_sum 'C25 H34 O3'
_chemical_formula_weight 382.52
_chemical_melting_point 376.2
_chemical_name_common 'asperophiobolin I'
_space_group_crystal_system monoclinic
_space_group_IT_number 4
_space_group_name_Hall 'P 2yb'
_space_group_name_H-M_alt 'P 1 21 1'
_atom_sites_solution_hydrogens geom
_atom_sites_solution_primary dual
_audit_creation_date 2019-06-27
_audit_creation_method
;
Olex2 1.2
(compiled 2018.05.29 svn.r3508 for OlexSys, GUI svn.r5506)
;
_cell_angle_alpha 90
_cell_angle_beta 90.079(3)
_cell_angle_gamma 90
_cell_formula_units_Z 4
_cell_length_a 7.5459(5)
_cell_length_b 21.2382(10)
_cell_length_c 13.5497(5)
_cell_measurement_reflns_used 3297
_cell_measurement_temperature 99.9(6)
_cell_measurement_theta_max 73.5970
_cell_measurement_theta_min 4.1750
_cell_volume 2171.49(19)
_computing_cell_refinement 'CrysAlisPro 1.171.39.33c (Rigaku OD, 2017)'
_computing_data_collection 'CrysAlisPro 1.171.39.33c (Rigaku OD, 2017)'
_computing_data_reduction 'CrysAlisPro 1.171.39.33c (Rigaku OD, 2017)'
_computing_molecular_graphics 'Olex2 (Dolomanov et al., 2009)'
_computing_publication_material 'Olex2 (Dolomanov et al., 2009)'
_computing_structure_refinement 'ShelXL (Sheldrick, 2015)'
_computing_structure_solution 'ShelXT (Sheldrick, 2015)'
_diffrn_ambient_environment N~2~
_diffrn_ambient_temperature 99.9(6)
_diffrn_detector 'CCD plate'
_diffrn_measured_fraction_theta_full 0.908
_diffrn_measured_fraction_theta_max 0.858
_diffrn_measurement_details
;
List of Runs (angles in degrees, time in seconds):

  # Type    Start    End  Width  t~exp~   \w     \q     \k     \f   Frames
--------------------------------------------------------------------------
  1  \w     -1.00  30.00   0.50    5.00    --    0.00  19.00  90.00   62
  2  \w    -17.00  30.00   0.50    5.00    --    0.00 -82.00 -60.00   94
  3  \w     32.00  75.00   0.50    5.00    --    0.00  19.00  90.00   86
  4  \w     51.00  79.00   0.50   25.00    --   95.20 -77.00 120.00   56
  5  \w     92.00 168.00   0.50   25.00    --   95.20  82.00 150.00  152
  6  \w     38.00 115.00   0.50   25.00    --   95.20 -45.00 150.00  154
  7  \w    100.00 125.00   0.50   25.00    --   95.20 -77.00 120.00   50
  8  \w     10.00  98.00   0.50   25.00    --   95.20 -45.00-120.00  176
  9  \w     37.00  99.50   0.50   25.00    --   95.20 -45.00   0.00  125
;
_diffrn_measurement_device 'four-circle diffractometer'
_diffrn_measurement_device_type 'XtaLAB AFC12 (RINC): Kappa single'
_diffrn_measurement_method '\w scans'
_diffrn_orient_matrix_type 'CrysAlisPro convention (1999,Acta A55,543-557)'
_diffrn_orient_matrix_UB_11 -0.0047352000
_diffrn_orient_matrix_UB_12 0.0164446000
_diffrn_orient_matrix_UB_13 -0.1107060000
_diffrn_orient_matrix_UB_21 0.1863036000
_diffrn_orient_matrix_UB_22 0.0292042000
_diffrn_orient_matrix_UB_23 0.0083352000
_diffrn_orient_matrix_UB_31 0.0833658000
_diffrn_orient_matrix_UB_32 -0.0643300000
_diffrn_orient_matrix_UB_33 -0.0245302000
_diffrn_radiation_monochromator mirror
_diffrn_radiation_probe x-ray
_diffrn_radiation_type CuK\a
_diffrn_radiation_wavelength 1.54184
_diffrn_reflns_av_R_equivalents 0.0356
_diffrn_reflns_av_unetI/netI 0.0572
_diffrn_reflns_Laue_measured_fraction_full 0.905
_diffrn_reflns_Laue_measured_fraction_max 0.860
_diffrn_reflns_limit_h_max 9
_diffrn_reflns_limit_h_min -8
_diffrn_reflns_limit_k_max 19
_diffrn_reflns_limit_k_min -25
_diffrn_reflns_limit_l_max 15
_diffrn_reflns_limit_l_min -16
_diffrn_reflns_number 7389
_diffrn_reflns_point_group_measured_fraction_full 0.774
_diffrn_reflns_point_group_measured_fraction_max 0.572
_diffrn_reflns_theta_full 25.500
_diffrn_reflns_theta_max 74.008
_diffrn_reflns_theta_min 3.871
_diffrn_source 'Rotating-anode X-ray tube'
_diffrn_source_type 'Rigaku (Cu) X-ray Source'
_exptl_absorpt_coefficient_mu 0.586
_exptl_absorpt_correction_T_max 1.00000
_exptl_absorpt_correction_T_min 0.67983
_exptl_absorpt_correction_type multi-scan
_exptl_absorpt_process_details
;
CrysAlisPro 1.171.39.33c (Rigaku Oxford Diffraction, 2017)
Empirical absorption correction using spherical harmonics,
 implemented in SCALE3 ABSPACK scaling algorithm.
;
_exptl_crystal_colour colourless
_exptl_crystal_density_diffrn 1.169
_exptl_crystal_description needle
_exptl_crystal_F_000 830
_exptl_crystal_size_max 0.35
_exptl_crystal_size_mid 0.21
_exptl_crystal_size_min 0.15
_refine_diff_density_max 1.043
_refine_diff_density_min -0.570
_refine_diff_density_rms 0.150
_refine_ls_abs_structure_details
;
 Flack x determined using 903 quotients [(I+)-(I-)]/[(I+)+(I-)]
 (Parsons, Flack and Wagner, Acta Cryst. B69 (2013) 249-259).
;
_refine_ls_abs_structure_Flack 0.3(3)
_refine_ls_extinction_method none
_refine_ls_goodness_of_fit_ref 2.044
_refine_ls_hydrogen_treatment constr
_refine_ls_matrix_type full
_refine_ls_number_parameters 515
_refine_ls_number_reflns 5054
_refine_ls_number_restraints 1
_refine_ls_restrained_S_all 2.044
_refine_ls_R_factor_all 0.1693
_refine_ls_R_factor_gt 0.1624
_refine_ls_shift/su_max 0.000
_refine_ls_shift/su_mean 0.000
_refine_ls_structure_factor_coef Fsqd
_refine_ls_weighting_details 'w=1/[\s^2^(Fo^2^)+(0.2000P)^2^] where P=(Fo^2^+2Fc^2^)/3'
_refine_ls_weighting_scheme calc
_refine_ls_wR_factor_gt 0.4338
_refine_ls_wR_factor_ref 0.4407
_reflns_Friedel_coverage 0.297
_reflns_Friedel_fraction_full 0.621
_reflns_Friedel_fraction_max 0.270
_reflns_number_gt 4488
_reflns_number_total 5054
_reflns_threshold_expression 'I > 2\s(I)'
_cod_data_source_file np9b00462_si_002.cif
_cod_data_source_block cairunlin_j-5_collect
_cod_depositor_comments
;

2022-05-28
Z value and formula fixed to values more according to usual
chemical conventions.                 miguel
;
_cod_original_formula_sum 'C50 H68 O6'
_cod_original_formula_weight 765.04
_cod_original_formula_moiety '2(C25 H34 O3)'
_cod_original_formula_units_Z 2
_cod_original_cell_volume 2171.48(13)
_cod_database_code 1552610
_shelx_shelxl_version_number 2014/7
_shelx_space_group_comment
;
The symmetry employed for this shelxl refinement is uniquely defined
by the following loop, which should always be used as a source of
symmetry information in preference to the above space-group names.
They are only intended as comments.
;
_shelx_estimated_absorpt_t_max 0.917
_shelx_estimated_absorpt_t_min 0.821
_reflns_odcompleteness_completeness 99.73
_reflns_odcompleteness_iscentric 1
_reflns_odcompleteness_theta 66.97
_olex2_refinement_description
;
1. Fixed Uiso
 At 1.2 times of:
  All C(H) groups, All C(H,H) groups
 At 1.5 times of:
  All C(H,H,H) groups
2.a Ternary CH refined with riding coordinates:
 C15'(H15'), C2(H2), C18'(H18'), C10'(H10'), C14'(H14'), C6'(H6'), C18(H18),
 C2'(H2'), C6(H6), C14(H14), C15(H15), C10(H10)
2.b Secondary CH2 refined with riding coordinates:
 C1(H1A,H1B), C13(H13C,H13D), C1'(H1'A,H1'B), C9(H9A,H9B), C12(H12C,H12D),
 C13'(H13A,H13B), C12'(H12A,H12B), C9'(H9'A,H9'B)
2.c Aromatic/amide H refined with riding coordinates:
 C16'(H16'), C4'(H4'), C17(H17), C8(H8), C8'(H8'), C16(H16), C17'(H17'),
 C21(H21), C4(H4), C21'(H21')
2.d Idealised Me refined as rotating group:
 C20(H20D,H20E,H20F), C23'(H23A,H23B,H23C), C20'(H20A,H20B,H20C), C22'(H22A,
 H22B,H22C), C25'(H25A,H25B,H25C), C24'(H24A,H24B,H24C), C25(H25D,H25E,H25F),
 C22(H22D,H22E,H22F), C24(H24D,H24E,H24F), C23(H23D,H23E,H23F)
;
_olex2_submission_special_instructions 'No special instructions were received'
_oxdiff_exptl_absorpt_empirical_details
;
Empirical correction (ABSPACK) includes:
- Absorption correction using spherical harmonics
- Frame scaling
;
_oxdiff_exptl_absorpt_empirical_full_max 1.803
_oxdiff_exptl_absorpt_empirical_full_min 0.562

loop_
_space_group_symop_operation_xyz
'x, y, z'
'-x, y+1/2, -z'

loop_
_atom_site_label
_atom_site_type_symbol
_atom_site_fract_x
_atom_site_fract_y
_atom_site_fract_z
_atom_site_U_iso_or_equiv
_atom_site_adp_type
_atom_site_occupancy
_atom_site_site_symmetry_order
_atom_site_calc_flag
_atom_site_refinement_flags_posn
O1' O 1.0282(13) 0.3374(5) 0.0704(7) 0.048(2) Uani 1 1 d .
O3' O 1.0488(15) 0.4588(5) 0.6535(7) 0.049(2) Uani 1 1 d .
O1 O 0.5338(13) 0.6729(6) 0.7043(9) 0.057(3) Uani 1 1 d .
O3 O 0.5390(15) 0.5524(6) 0.1248(7) 0.053(3) Uani 1 1 d .
C5' C 0.8710(16) 0.3420(6) 0.0681(8) 0.035(3) Uani 1 1 d .
O2' O 0.8802(16) 0.4688(6) 0.0392(8) 0.058(3) Uani 1 1 d .
C15' C 0.5589(15) 0.3599(5) 0.5578(8) 0.028(2) Uani 1 1 d .
H15' H 0.5679 0.4059 0.5567 0.034 Uiso 1 1 calc R
C16' C 0.7451(17) 0.3312(7) 0.5726(11) 0.042(3) Uani 1 1 d .
H16' H 0.7649 0.2911 0.5474 0.051 Uiso 1 1 calc R
O2 O 0.3979(17) 0.5429(5) 0.7333(9) 0.057(3) Uani 1 1 d .
C1 C -0.061(2) 0.6755(7) 0.5869(10) 0.045(3) Uani 1 1 d .
H1A H -0.1734 0.6792 0.6211 0.054 Uiso 1 1 calc R
H1B H -0.0220 0.7179 0.5714 0.054 Uiso 1 1 calc R
C11 C -0.0947(16) 0.6420(6) 0.4909(9) 0.035(3) Uani 1 1 d .
C3' C 0.5800(19) 0.3287(8) 0.0147(8) 0.044(3) Uani 1 1 d .
C4' C 0.745(2) 0.3168(7) -0.0056(11) 0.045(3) Uani 1 1 d .
H4' H 0.7810 0.2946 -0.0613 0.054 Uiso 1 1 calc R
C2 C 0.0752(16) 0.6467(5) 0.6606(7) 0.029(2) Uani 1 1 d .
H2 H 0.0408 0.6030 0.6738 0.035 Uiso 1 1 calc R
C18' C 0.870(2) 0.4248(7) 0.6532(9) 0.047(3) Uani 1 1 d .
H18' H 0.7667 0.4497 0.6331 0.056 Uiso 1 1 calc R
C10' C 0.5562(17) 0.3601(6) 0.3593(8) 0.033(3) Uani 1 1 d .
H10' H 0.6297 0.3255 0.3344 0.040 Uiso 1 1 calc R
C17 C 0.3816(18) 0.6512(8) 0.1584(9) 0.045(3) Uani 1 1 d .
H17 H 0.4850 0.6743 0.1496 0.053 Uiso 1 1 calc R
C8 C 0.2722(17) 0.5618(6) 0.4882(10) 0.037(3) Uani 1 1 d .
H8 H 0.3053 0.5201 0.4775 0.044 Uiso 1 1 calc R
C13 C -0.2267(19) 0.6600(7) 0.3293(9) 0.040(3) Uani 1 1 d .
H13C H -0.3016 0.6865 0.2886 0.048 Uiso 1 1 calc R
H13D H -0.2509 0.6160 0.3151 0.048 Uiso 1 1 calc R
C14' C 0.4735(18) 0.3369(6) 0.4607(9) 0.034(2) Uani 1 1 d .
H14' H 0.4839 0.2909 0.4608 0.041 Uiso 1 1 calc R
C20 C -0.0657(19) 0.6916(7) 0.8215(10) 0.044(3) Uani 1 1 d .
H20D H -0.1021 0.7348 0.8155 0.067 Uiso 1 1 calc GR
H20E H -0.0347 0.6829 0.8888 0.067 Uiso 1 1 calc GR
H20F H -0.1612 0.6646 0.8017 0.067 Uiso 1 1 calc GR
C19 C 0.4578(18) 0.5641(6) 0.0298(9) 0.038(3) Uani 1 1 d .
C6' C 0.7550(18) 0.3645(6) 0.1560(9) 0.038(3) Uani 1 1 d .
H6' H 0.7656 0.3331 0.2086 0.045 Uiso 1 1 calc R
C3 C 0.0909(18) 0.6801(7) 0.7568(11) 0.045(3) Uani 1 1 d .
C1' C 0.4229(17) 0.3331(7) 0.1862(9) 0.037(3) Uani 1 1 d .
H1'A H 0.4541 0.2896 0.1995 0.045 Uiso 1 1 calc R
H1'B H 0.3089 0.3332 0.1532 0.045 Uiso 1 1 calc R
C18 C 0.3751(17) 0.5871(6) 0.1211(10) 0.038(3) Uani 1 1 d .
H18 H 0.2709 0.5631 0.1421 0.046 Uiso 1 1 calc R
C23' C 0.4473(16) 0.3398(7) 0.6452(8) 0.039(3) Uani 1 1 d .
H23A H 0.4539 0.2949 0.6527 0.058 Uiso 1 1 calc GR
H23B H 0.3264 0.3520 0.6344 0.058 Uiso 1 1 calc GR
H23C H 0.4908 0.3598 0.7040 0.058 Uiso 1 1 calc GR
C20' C 0.417(2) 0.3084(13) -0.0402(11) 0.068(6) Uani 1 1 d .
H20A H 0.4121 0.3298 -0.1026 0.102 Uiso 1 1 calc GR
H20B H 0.3139 0.3187 -0.0021 0.102 Uiso 1 1 calc GR
H20C H 0.4211 0.2637 -0.0511 0.102 Uiso 1 1 calc GR
C7 C 0.3175(19) 0.5825(6) 0.5755(11) 0.042(3) Uani 1 1 d .
C9 C 0.1779(17) 0.5906(6) 0.4008(9) 0.035(3) Uani 1 1 d .
H9A H 0.1023 0.5583 0.3726 0.041 Uiso 1 1 calc R
H9B H 0.2668 0.6007 0.3517 0.041 Uiso 1 1 calc R
C2' C 0.5623(15) 0.3614(7) 0.1158(8) 0.034(3) Uani 1 1 d .
H2' H 0.5258 0.4049 0.1026 0.041 Uiso 1 1 calc R
C12 C -0.2477(18) 0.6749(8) 0.4395(10) 0.046(3) Uani 1 1 d .
H12C H -0.2425 0.7200 0.4507 0.056 Uiso 1 1 calc R
H12D H -0.3601 0.6592 0.4640 0.056 Uiso 1 1 calc R
C22' C 0.3500(19) 0.4364(7) 0.2680(9) 0.042(3) Uani 1 1 d .
H22A H 0.2712 0.4499 0.3194 0.063 Uiso 1 1 calc GR
H22B H 0.2913 0.4397 0.2054 0.063 Uiso 1 1 calc GR
H22C H 0.4537 0.4626 0.2679 0.063 Uiso 1 1 calc GR
C7' C 0.8058(16) 0.4251(6) 0.1969(9) 0.036(3) Uani 1 1 d .
C8' C 0.771(2) 0.4478(7) 0.2852(9) 0.041(3) Uani 1 1 d .
H8' H 0.8086 0.4891 0.2947 0.049 Uiso 1 1 calc R
C13' C 0.275(2) 0.3514(7) 0.4491(9) 0.046(3) Uani 1 1 d .
H13A H 0.2502 0.3954 0.4630 0.055 Uiso 1 1 calc R
H13B H 0.2039 0.3251 0.4920 0.055 Uiso 1 1 calc R
C6 C 0.2627(19) 0.6467(7) 0.6211(9) 0.041(3) Uani 1 1 d .
H6 H 0.2690 0.6784 0.5687 0.049 Uiso 1 1 calc R
C25' C 0.903(2) 0.5028(8) 0.8001(12) 0.052(4) Uani 1 1 d .
H25A H 0.9990 0.5214 0.8359 0.078 Uiso 1 1 calc GR
H25B H 0.8095 0.4918 0.8452 0.078 Uiso 1 1 calc GR
H25C H 0.8584 0.5325 0.7525 0.078 Uiso 1 1 calc GR
C12' C 0.2423(16) 0.3356(7) 0.3385(8) 0.036(3) Uani 1 1 d .
H12A H 0.1307 0.3530 0.3157 0.043 Uiso 1 1 calc R
H12B H 0.2426 0.2905 0.3273 0.043 Uiso 1 1 calc R
C16 C 0.2407(16) 0.6794(8) 0.2065(9) 0.040(3) Uani 1 1 d .
H16 H 0.2643 0.7183 0.2351 0.048 Uiso 1 1 calc R
C19' C 0.965(2) 0.4457(9) 0.7487(10) 0.055(4) Uani 1 1 d .
C24' C 1.065(2) 0.4008(7) 0.8123(12) 0.053(4) Uani 1 1 d .
H24A H 1.0591 0.3593 0.7843 0.080 Uiso 1 1 calc GR
H24B H 1.0148 0.4003 0.8773 0.080 Uiso 1 1 calc GR
H24C H 1.1870 0.4138 0.8162 0.080 Uiso 1 1 calc GR
C9' C 0.6825(19) 0.4185(7) 0.3734(9) 0.042(3) Uani 1 1 d .
H9'A H 0.6143 0.4513 0.4057 0.051 Uiso 1 1 calc R
H9'B H 0.7750 0.4060 0.4191 0.051 Uiso 1 1 calc R
C14 C -0.023(2) 0.6766(7) 0.3165(10) 0.043(3) Uani 1 1 d .
H14 H -0.0128 0.7226 0.3187 0.051 Uiso 1 1 calc R
C25 C 0.388(2) 0.5068(7) -0.0254(11) 0.045(3) Uani 1 1 d .
H25D H 0.4783 0.4907 -0.0683 0.068 Uiso 1 1 calc GR
H25E H 0.2863 0.5188 -0.0639 0.068 Uiso 1 1 calc GR
H25F H 0.3541 0.4749 0.0211 0.068 Uiso 1 1 calc GR
C17' C 0.877(3) 0.3588(7) 0.6175(9) 0.053(4) Uani 1 1 d .
H17' H 0.9803 0.3359 0.6277 0.064 Uiso 1 1 calc R
C22 C -0.1543(19) 0.5729(7) 0.5098(12) 0.044(3) Uani 1 1 d .
H22D H -0.1068 0.5586 0.5716 0.066 Uiso 1 1 calc GR
H22E H -0.1116 0.5464 0.4575 0.066 Uiso 1 1 calc GR
H22F H -0.2813 0.5710 0.5120 0.066 Uiso 1 1 calc GR
C24 C 0.573(2) 0.6104(9) -0.0340(11) 0.052(4) Uani 1 1 d .
H24D H 0.5842 0.6499 -0.0002 0.077 Uiso 1 1 calc GR
H24E H 0.5165 0.6170 -0.0966 0.077 Uiso 1 1 calc GR
H24F H 0.6882 0.5925 -0.0442 0.077 Uiso 1 1 calc GR
C21 C 0.3874(17) 0.5374(8) 0.6436(11) 0.045(3) Uani 1 1 d .
H21 H 0.4292 0.4999 0.6168 0.054 Uiso 1 1 calc R
C15 C 0.054(2) 0.6555(7) 0.2188(10) 0.044(3) Uani 1 1 d .
H15 H 0.0591 0.6093 0.2193 0.053 Uiso 1 1 calc R
C5 C 0.3718(19) 0.6703(7) 0.7064(10) 0.043(3) Uani 1 1 d .
C11' C 0.4038(17) 0.3682(6) 0.2859(9) 0.037(3) Uani 1 1 d .
C4 C 0.260(2) 0.6917(7) 0.7852(10) 0.046(3) Uani 1 1 d .
H4 H 0.2963 0.7099 0.8442 0.055 Uiso 1 1 calc R
C21' C 0.874(2) 0.4740(6) 0.1276(10) 0.043(3) Uani 1 1 d .
H21' H 0.9141 0.5115 0.1548 0.051 Uiso 1 1 calc R
C10 C 0.0630(17) 0.6502(7) 0.4163(8) 0.037(3) Uani 1 1 d .
H10 H 0.1406 0.6832 0.4425 0.045 Uiso 1 1 calc R
C23 C -0.062(2) 0.6751(10) 0.1335(10) 0.056(4) Uani 1 1 d .
H23D H -0.0962 0.7184 0.1415 0.084 Uiso 1 1 calc GR
H23E H -0.1662 0.6491 0.1321 0.084 Uiso 1 1 calc GR
H23F H 0.0018 0.6703 0.0727 0.084 Uiso 1 1 calc GR

loop_
_atom_site_aniso_label
_atom_site_aniso_U_11
_atom_site_aniso_U_22
_atom_site_aniso_U_33
_atom_site_aniso_U_23
_atom_site_aniso_U_13
_atom_site_aniso_U_12
O1' 0.044(6) 0.048(6) 0.050(5) 0.003(4) 0.000(4) 0.007(5)
O3' 0.056(6) 0.043(6) 0.048(5) 0.006(4) 0.001(4) -0.017(5)
O1 0.026(5) 0.075(8) 0.071(6) 0.007(6) -0.016(5) -0.011(5)
O3 0.060(7) 0.059(7) 0.040(5) 0.010(4) -0.001(5) 0.005(5)
C5' 0.032(7) 0.047(7) 0.028(5) 0.002(5) 0.000(5) -0.003(5)
O2' 0.066(7) 0.057(7) 0.050(6) 0.016(5) 0.004(5) -0.007(6)
C15' 0.032(6) 0.015(5) 0.038(5) 0.015(4) 0.005(5) 0.004(4)
C16' 0.028(6) 0.042(7) 0.057(7) 0.024(6) 0.001(6) -0.004(5)
O2 0.065(7) 0.044(6) 0.062(6) 0.001(5) -0.010(5) 0.001(5)
C1 0.050(8) 0.040(7) 0.045(6) 0.010(6) -0.001(6) 0.013(6)
C11 0.028(6) 0.037(7) 0.039(5) 0.012(5) -0.001(5) 0.006(5)
C3' 0.039(7) 0.069(10) 0.025(5) -0.005(5) -0.004(5) 0.010(7)
C4' 0.050(8) 0.033(7) 0.052(7) 0.001(5) 0.000(6) 0.005(6)
C2 0.039(6) 0.020(5) 0.027(4) 0.004(4) -0.007(4) -0.004(4)
C18' 0.072(10) 0.039(7) 0.029(5) -0.006(5) 0.017(6) -0.003(7)
C10' 0.044(7) 0.029(6) 0.027(5) -0.015(4) 0.005(5) 0.010(5)
C17 0.032(7) 0.068(10) 0.033(5) -0.007(6) 0.010(5) -0.002(6)
C8 0.031(6) 0.021(5) 0.058(7) 0.007(5) -0.003(6) -0.004(4)
C13 0.045(7) 0.040(7) 0.034(5) 0.000(5) -0.005(5) 0.015(6)
C14' 0.045(7) 0.017(5) 0.042(6) 0.002(4) -0.005(5) -0.005(5)
C20 0.037(7) 0.048(8) 0.049(7) -0.021(6) 0.000(6) 0.006(6)
C19 0.046(8) 0.031(6) 0.036(6) 0.011(5) 0.008(6) 0.012(5)
C6' 0.043(7) 0.024(6) 0.047(6) -0.006(5) 0.004(6) -0.007(5)
C3 0.036(7) 0.039(7) 0.060(8) -0.011(6) 0.010(6) -0.006(6)
C1' 0.032(6) 0.034(6) 0.046(6) -0.003(5) -0.006(5) -0.001(5)
C18 0.034(6) 0.030(6) 0.050(6) 0.011(5) 0.007(5) -0.003(5)
C23' 0.024(6) 0.061(9) 0.031(5) 0.014(6) 0.004(5) 0.000(6)
C20' 0.033(8) 0.136(19) 0.036(6) -0.010(8) -0.001(6) -0.002(9)
C7 0.043(7) 0.019(6) 0.063(8) -0.001(5) -0.002(6) 0.004(5)
C9 0.040(7) 0.026(6) 0.038(5) -0.002(5) 0.005(5) -0.008(5)
C2' 0.025(6) 0.042(7) 0.035(5) 0.001(5) 0.001(5) 0.002(5)
C12 0.032(7) 0.058(9) 0.049(7) 0.011(6) -0.007(6) -0.008(6)
C22' 0.041(7) 0.053(8) 0.032(5) 0.001(5) 0.004(5) 0.019(6)
C7' 0.027(6) 0.036(7) 0.046(6) -0.001(5) -0.004(5) 0.002(5)
C8' 0.050(8) 0.034(7) 0.039(6) 0.007(5) -0.001(6) -0.001(5)
C13' 0.046(8) 0.052(9) 0.039(6) 0.005(6) 0.012(6) -0.007(6)
C6 0.050(8) 0.037(7) 0.036(5) 0.005(5) -0.007(5) -0.001(6)
C25' 0.048(9) 0.052(9) 0.056(8) 0.007(7) 0.006(7) 0.012(7)
C12' 0.031(6) 0.040(7) 0.037(6) -0.005(5) 0.002(5) -0.005(5)
C16 0.029(6) 0.057(8) 0.035(5) 0.010(6) 0.001(5) -0.006(6)
C19' 0.052(9) 0.079(12) 0.035(6) 0.020(7) -0.002(6) -0.020(8)
C24' 0.062(10) 0.037(8) 0.060(8) 0.001(6) -0.013(8) -0.004(7)
C9' 0.037(7) 0.053(8) 0.036(5) -0.003(6) -0.013(5) -0.005(6)
C14 0.048(8) 0.039(7) 0.041(6) -0.004(5) -0.007(6) -0.006(6)
C25 0.044(8) 0.036(7) 0.055(7) -0.010(6) 0.008(6) 0.011(6)
C17' 0.091(13) 0.033(7) 0.036(6) 0.013(5) 0.013(7) 0.018(8)
C22 0.033(7) 0.036(7) 0.063(8) -0.012(6) 0.001(6) 0.006(5)
C24 0.044(8) 0.061(10) 0.050(7) 0.006(7) 0.001(6) -0.009(7)
C21 0.024(6) 0.062(9) 0.049(7) 0.009(6) 0.003(6) 0.001(6)
C15 0.041(8) 0.045(8) 0.047(6) -0.002(6) -0.001(6) 0.003(6)
C5 0.047(8) 0.035(7) 0.046(6) -0.009(6) -0.001(6) -0.006(6)
C11' 0.031(6) 0.037(7) 0.044(6) 0.002(5) 0.007(5) 0.004(5)
C4 0.049(9) 0.046(8) 0.043(6) -0.008(6) 0.000(6) 0.004(6)
C21' 0.059(9) 0.022(6) 0.047(7) 0.002(5) -0.009(6) -0.004(5)
C10 0.031(6) 0.049(8) 0.032(5) 0.000(5) -0.008(5) 0.001(5)
C23 0.043(8) 0.090(13) 0.034(6) 0.005(7) -0.010(6) -0.017(8)

loop_
_atom_type_symbol
_atom_type_description
_atom_type_scat_dispersion_real
_atom_type_scat_dispersion_imag
_atom_type_scat_source
C C 0.0181 0.0091 'International Tables Vol C Tables 4.2.6.8 and 6.1.1.4'
H H 0.0000 0.0000 'International Tables Vol C Tables 4.2.6.8 and 6.1.1.4'
O O 0.0492 0.0322 'International Tables Vol C Tables 4.2.6.8 and 6.1.1.4'

loop_
_geom_angle_atom_site_label_1
_geom_angle_atom_site_label_2
_geom_angle_atom_site_label_3
_geom_angle
C19' O3' C18' 62.1(9)
C18 O3 C19 61.1(8)
O1' C5' C4' 128.9(12)
O1' C5' C6' 124.5(11)
C4' C5' C6' 105.5(11)
C16' C15' H15' 109.4
C14' C15' H15' 109.4
C14' C15' C16' 111.5(10)
C23' C15' H15' 109.4
C23' C15' C16' 107.1(9)
C23' C15' C14' 110.2(10)
C15' C16' H16' 117.4
C17' C16' C15' 125.3(14)
C17' C16' H16' 117.4
H1A C1 H1B 107.1
C11 C1 H1A 107.7
C11 C1 H1B 107.7
C11 C1 C2 118.7(11)
C2 C1 H1A 107.7
C2 C1 H1B 107.7
C1 C11 C12 107.9(11)
C1 C11 C22 110.7(11)
C1 C11 C10 112.1(11)
C12 C11 C22 106.8(11)
C12 C11 C10 103.3(10)
C22 C11 C10 115.4(11)
C4' C3' C20' 128.7(13)
C4' C3' C2' 111.0(12)
C20' C3' C2' 119.9(11)
C5' C4' H4' 123.1
C3' C4' C5' 113.7(13)
C3' C4' H4' 123.1
C1 C2 H2 108.3
C3 C2 C1 115.2(11)
C3 C2 H2 108.3
C3 C2 C6 103.6(10)
C6 C2 C1 113.0(9)
C6 C2 H2 108.3
O3' C18' H18' 116.6
O3' C18' C19' 56.8(9)
C19' C18' H18' 116.6
C17' C18' O3' 114.5(13)
C17' C18' H18' 116.6
C17' C18' C19' 121.9(15)
C14' C10' H10' 106.7
C9' C10' H10' 106.7
C9' C10' C14' 112.1(9)
C11' C10' H10' 106.7
C11' C10' C14' 107.5(10)
C11' C10' C9' 116.4(11)
C18 C17 H17 118.6
C16 C17 H17 118.6
C16 C17 C18 122.9(13)
C7 C8 H8 113.0
C7 C8 C9 134.0(12)
C9 C8 H8 113.0
H13C C13 H13D 109.6
C12 C13 H13C 111.9
C12 C13 H13D 111.9
C12 C13 C14 99.3(10)
C14 C13 H13C 111.9
C14 C13 H13D 111.9
C15' C14' C10' 118.4(10)
C15' C14' H14' 106.2
C10' C14' H14' 106.2
C13' C14' C15' 115.5(10)
C13' C14' C10' 103.4(10)
C13' C14' H14' 106.2
H20D C20 H20E 109.5
H20D C20 H20F 109.5
H20E C20 H20F 109.5
C3 C20 H20D 109.5
C3 C20 H20E 109.5
C3 C20 H20F 109.5
O3 C19 C18 59.3(8)
O3 C19 C25 116.5(11)
O3 C19 C24 111.3(12)
C18 C19 C25 122.1(12)
C18 C19 C24 119.4(12)
C25 C19 C24 114.9(11)
C5' C6' H6' 107.6
C5' C6' C2' 104.3(10)
C2' C6' H6' 107.6
C7' C6' C5' 114.6(10)
C7' C6' H6' 107.6
C7' C6' C2' 114.8(11)
C2 C3 C20 121.9(12)
C4 C3 C2 114.2(11)
C4 C3 C20 123.4(13)
H1'A C1' H1'B 107.6
C2' C1' H1'A 108.6
C2' C1' H1'B 108.6
C2' C1' C11' 114.6(11)
C11' C1' H1'A 108.6
C11' C1' H1'B 108.6
O3 C18 C17 116.0(12)
O3 C18 C19 59.6(8)
O3 C18 H18 114.4
C17 C18 C19 126.2(11)
C17 C18 H18 114.4
C19 C18 H18 114.4
C15' C23' H23A 109.5
C15' C23' H23B 109.5
C15' C23' H23C 109.5
H23A C23' H23B 109.5
H23A C23' H23C 109.5
H23B C23' H23C 109.5
C3' C20' H20A 109.5
C3' C20' H20B 109.5
C3' C20' H20C 109.5
H20A C20' H20B 109.5
H20A C20' H20C 109.5
H20B C20' H20C 109.5
C8 C7 C6 125.9(12)
C8 C7 C21 116.9(13)
C21 C7 C6 115.5(13)
C8 C9 H9A 107.5
C8 C9 H9B 107.5
C8 C9 C10 119.3(10)
H9A C9 H9B 107.0
C10 C9 H9A 107.5
C10 C9 H9B 107.5
C3' C2' C6' 104.4(9)
C3' C2' C1' 115.6(11)
C3' C2' H2' 106.7
C6' C2' H2' 106.7
C1' C2' C6' 116.0(10)
C1' C2' H2' 106.7
C11 C12 C13 105.8(12)
C11 C12 H12C 110.6
C11 C12 H12D 110.6
C13 C12 H12C 110.6
C13 C12 H12D 110.6
H12C C12 H12D 108.7
H22A C22' H22B 109.5
H22A C22' H22C 109.5
H22B C22' H22C 109.5
C11' C22' H22A 109.5
C11' C22' H22B 109.5
C11' C22' H22C 109.5
C6' C7' C21' 117.8(11)
C8' C7' C6' 128.4(12)
C8' C7' C21' 112.6(12)
C7' C8' H8' 114.4
C7' C8' C9' 131.1(13)
C9' C8' H8' 114.4
C14' C13' H13A 111.3
C14' C13' H13B 111.3
C14' C13' C12' 102.2(10)
H13A C13' H13B 109.2
C12' C13' H13A 111.3
C12' C13' H13B 111.3
C2 C6 C7 112.9(11)
C2 C6 H6 107.6
C7 C6 H6 107.6
C5 C6 C2 103.9(10)
C5 C6 C7 116.8(12)
C5 C6 H6 107.6
H25A C25' H25B 109.5
H25A C25' H25C 109.5
H25B C25' H25C 109.5
C19' C25' H25A 109.5
C19' C25' H25B 109.5
C19' C25' H25C 109.5
C13' C12' H12A 111.3
C13' C12' H12B 111.3
C13' C12' C11' 102.5(10)
H12A C12' H12B 109.2
C11' C12' H12A 111.3
C11' C12' H12B 111.3
C17 C16 H16 115.6
C17 C16 C15 128.7(14)
C15 C16 H16 115.6
O3' C19' C18' 61.2(8)
O3' C19' C25' 113.5(14)
O3' C19' C24' 114.3(15)
C25' C19' C18' 118.9(15)
C25' C19' C24' 114.6(13)
C24' C19' C18' 122.4(16)
C19' C24' H24A 109.5
C19' C24' H24B 109.5
C19' C24' H24C 109.5
H24A C24' H24B 109.5
H24A C24' H24C 109.5
H24B C24' H24C 109.5
C10' C9' H9'A 107.3
C10' C9' H9'B 107.3
C8' C9' C10' 119.9(10)
C8' C9' H9'A 107.3
C8' C9' H9'B 107.3
H9'A C9' H9'B 106.9
C13 C14 H14 107.0
C13 C14 C10 102.8(10)
C15 C14 C13 113.7(11)
C15 C14 H14 107.0
C15 C14 C10 118.7(12)
C10 C14 H14 107.0
C19 C25 H25D 109.5
C19 C25 H25E 109.5
C19 C25 H25F 109.5
H25D C25 H25E 109.5
H25D C25 H25F 109.5
H25E C25 H25F 109.5
C16' C17' C18' 123.3(16)
C16' C17' H17' 118.4
C18' C17' H17' 118.4
C11 C22 H22D 109.5
C11 C22 H22E 109.5
C11 C22 H22F 109.5
H22D C22 H22E 109.5
H22D C22 H22F 109.5
H22E C22 H22F 109.5
C19 C24 H24D 109.5
C19 C24 H24E 109.5
C19 C24 H24F 109.5
H24D C24 H24E 109.5
H24D C24 H24F 109.5
H24E C24 H24F 109.5
O2 C21 C7 126.8(15)
O2 C21 H21 116.6
C7 C21 H21 116.6
C16 C15 C14 110.9(12)
C16 C15 H15 107.6
C16 C15 C23 111.5(11)
C14 C15 H15 107.6
C23 C15 C14 111.3(12)
C23 C15 H15 107.6
O1 C5 C6 123.0(12)
O1 C5 C4 126.2(13)
C4 C5 C6 110.7(12)
C10' C11' C1' 116.2(10)
C10' C11' C12' 103.9(10)
C1' C11' C12' 104.8(10)
C22' C11' C10' 114.3(12)
C22' C11' C1' 110.0(11)
C22' C11' C12' 106.5(10)
C3 C4 C5 106.6(12)
C3 C4 H4 126.7
C5 C4 H4 126.7
O2' C21' C7' 125.2(13)
O2' C21' H21' 117.4
C7' C21' H21' 117.4
C11 C10 C14 106.0(10)
C11 C10 H10 107.4
C9 C10 C11 114.9(11)
C9 C10 C14 113.5(10)
C9 C10 H10 107.4
C14 C10 H10 107.4
C15 C23 H23D 109.5
C15 C23 H23E 109.5
C15 C23 H23F 109.5
H23D C23 H23E 109.5
H23D C23 H23F 109.5
H23E C23 H23F 109.5

loop_
_geom_bond_atom_site_label_1
_geom_bond_atom_site_label_2
_geom_bond_distance
O1' C5' 1.191(16)
O3' C18' 1.533(19)
O3' C19' 1.463(16)
O1 C5 1.225(18)
O3 C19 1.447(16)
O3 C18 1.442(17)
C5' C4' 1.48(2)
C5' C6' 1.553(16)
O2' C21' 1.204(17)
C15' H15' 0.9800
C15' C16' 1.545(17)
C15' C14' 1.544(17)
C15' C23' 1.515(14)
C16' H16' 0.9300
C16' C17' 1.31(2)
O2 C21 1.224(19)
C1 H1A 0.9700
C1 H1B 0.9700
C1 C11 1.50(2)
C1 C2 1.559(18)
C11 C12 1.518(19)
C11 C22 1.557(19)
C11 C10 1.572(17)
C3' C4' 1.30(2)
C3' C20' 1.50(2)
C3' C2' 1.541(16)
C4' H4' 0.9300
C2 H2 0.9800
C2 C3 1.489(17)
C2 C6 1.513(19)
C18' H18' 0.9800
C18' C19' 1.55(2)
C18' C17' 1.48(2)
C10' H10' 0.9800
C10' C14' 1.587(16)
C10' C9' 1.576(19)
C10' C11' 1.530(19)
C17 H17 0.9300
C17 C18 1.45(2)
C17 C16 1.383(18)
C8 H8 0.9300
C8 C7 1.31(2)
C8 C9 1.511(18)
C13 H13C 0.9700
C13 H13D 0.9700
C13 C12 1.534(18)
C13 C14 1.59(2)
C14' H14' 0.9800
C14' C13' 1.54(2)
C20 H20D 0.9600
C20 H20E 0.9600
C20 H20F 0.9600
C20 C3 1.492(18)
C19 C18 1.468(17)
C19 C25 1.52(2)
C19 C24 1.570(19)
C6' H6' 0.9800
C6' C2' 1.555(19)
C6' C7' 1.451(17)
C3 C4 1.36(2)
C1' H1'A 0.9700
C1' H1'B 0.9700
C1' C2' 1.543(16)
C1' C11' 1.549(18)
C18 H18 0.9800
C23' H23A 0.9600
C23' H23B 0.9600
C23' H23C 0.9600
C20' H20A 0.9600
C20' H20B 0.9600
C20' H20C 0.9600
C7 C6 1.552(19)
C7 C21 1.43(2)
C9 H9A 0.9700
C9 H9B 0.9700
C9 C10 1.548(19)
C2' H2' 0.9800
C12 H12C 0.9700
C12 H12D 0.9700
C22' H22A 0.9600
C22' H22B 0.9600
C22' H22C 0.9600
C22' C11' 1.523(19)
C7' C8' 1.315(18)
C7' C21' 1.491(18)
C8' H8' 0.9300
C8' C9' 1.506(18)
C13' H13A 0.9700
C13' H13B 0.9700
C13' C12' 1.555(17)
C6 H6 0.9800
C6 C5 1.504(19)
C25' H25A 0.9600
C25' H25B 0.9600
C25' H25C 0.9600
C25' C19' 1.48(3)
C12' H12A 0.9700
C12' H12B 0.9700
C12' C11' 1.572(16)
C16 H16 0.9300
C16 C15 1.506(19)
C19' C24' 1.49(2)
C24' H24A 0.9600
C24' H24B 0.9600
C24' H24C 0.9600
C9' H9'A 0.9700
C9' H9'B 0.9700
C14 H14 0.9800
C14 C15 1.514(18)
C14 C10 1.600(18)
C25 H25D 0.9600
C25 H25E 0.9600
C25 H25F 0.9600
C17' H17' 0.9300
C22 H22D 0.9600
C22 H22E 0.9600
C22 H22F 0.9600
C24 H24D 0.9600
C24 H24E 0.9600
C24 H24F 0.9600
C21 H21 0.9300
C15 H15 0.9800
C15 C23 1.51(2)
C5 C4 1.435(19)
C4 H4 0.9300
C21' H21' 0.9300
C10 H10 0.9800
C23 H23D 0.9600
C23 H23E 0.9600
C23 H23F 0.9600
